data_2220996
loop_
_publ_author_name
'Ramesh, P.'
'Subbiahpandi, A.'
'Thirumurugan, P.'
'Perumal, Paramasivan T.'
'Ponnuswamy, M. N.'

_publ_section_title
;
 2-(1<i>H</i>-indol-3-ylcarbonyl)acetonitrile
;
_journal_coeditor_code BT2839
_journal_issue 3
_journal_name_full 'Acta Crystallographica Section E'
_journal_page_first o447
_journal_paper_doi 10.1107/S1600536809001342
_journal_volume 65
_journal_year 2009
_chemical_formula_iupac 'C11 H8 N2 O'
_chemical_formula_moiety 'C11 H8 N2 O'
_chemical_formula_sum 'C11 H8 N2 O'
_chemical_formula_weight 184.19
_chemical_name_systematic
;
2-(1<i>H</i>-indol-3-ylcarbonyl)acetonitrile
;
_space_group_IT_number 2
_symmetry_cell_setting triclinic
_symmetry_space_group_name_Hall '-P 1'
_symmetry_space_group_name_H-M 'P -1'
_atom_sites_solution_hydrogens geom
_atom_sites_solution_primary direct
_atom_sites_solution_secondary difmap
_audit_creation_method SHELXL-97
_cell_angle_alpha 83.402(2)
_cell_angle_beta 78.890(2)
_cell_angle_gamma 73.5010(10)
_cell_formula_units_Z 4
_cell_length_a 7.3439(2)
_cell_length_b 7.3534(2)
_cell_length_c 18.2475(5)
_cell_measurement_reflns_used 3554
_cell_measurement_temperature 293(2)
_cell_measurement_theta_max 25.00
_cell_measurement_theta_min 1.14
_cell_volume 925.23(4)
_computing_cell_refinement 'SAINT (Bruker, 2004)'
_computing_data_collection 'APEX2 (Bruker, 2004)'
_computing_data_reduction 'SAINT (Bruker, 2004)'
_computing_molecular_graphics 'ORTEP-3 (Farrugia, 1997)'
_computing_publication_material 'SHELXL97 (Sheldrick, 2008) and PLATON (Spek, 2003)'
_computing_structure_refinement 'SHELXL97 (Sheldrick, 2008)'
_computing_structure_solution 'SHELXS97 (Sheldrick, 2008)'
_diffrn_ambient_temperature 293(2)
_diffrn_measured_fraction_theta_full 0.998
_diffrn_measured_fraction_theta_max 0.998
_diffrn_measurement_device_type 'Bruker Kappa APEXII area-detector'
_diffrn_measurement_method '\w and \f'
_diffrn_radiation_monochromator graphite
_diffrn_radiation_source 'fine-focus sealed tube'
_diffrn_radiation_type MoK\a
_diffrn_radiation_wavelength 0.71073
_diffrn_reflns_av_R_equivalents 0.0245
_diffrn_reflns_av_sigmaI/netI 0.0179
_diffrn_reflns_limit_h_max 8
_diffrn_reflns_limit_h_min -7
_diffrn_reflns_limit_k_max 8
_diffrn_reflns_limit_k_min -8
_diffrn_reflns_limit_l_max 21
_diffrn_reflns_limit_l_min -21
_diffrn_reflns_number 18838
_diffrn_reflns_theta_full 25.00
_diffrn_reflns_theta_max 25.00
_diffrn_reflns_theta_min 1.14
_diffrn_standards_decay_% 0
_diffrn_standards_interval_time 0
_diffrn_standards_number 0
_exptl_absorpt_coefficient_mu 0.088
_exptl_absorpt_correction_T_max 0.9826
_exptl_absorpt_correction_T_min 0.9741
_exptl_absorpt_correction_type multi-scan
_exptl_absorpt_process_details '(SADABS; Sheldrick, 2001)'
_exptl_crystal_colour colourless
_exptl_crystal_density_diffrn 1.322
_exptl_crystal_density_method 'not measured'
_exptl_crystal_description block
_exptl_crystal_F_000 384
_exptl_crystal_size_max 0.30
_exptl_crystal_size_mid 0.30
_exptl_crystal_size_min 0.20
_refine_diff_density_max 0.116
_refine_diff_density_min -0.160
_refine_ls_extinction_method none
_refine_ls_goodness_of_fit_ref 1.059
_refine_ls_hydrogen_treatment constr
_refine_ls_matrix_type full
_refine_ls_number_parameters 253
_refine_ls_number_reflns 3253
_refine_ls_number_restraints 0
_refine_ls_restrained_S_all 1.059
_refine_ls_R_factor_all 0.0461
_refine_ls_R_factor_gt 0.0368
_refine_ls_shift/su_max 0.008
_refine_ls_shift/su_mean 0.001
_refine_ls_structure_factor_coef Fsqd
_refine_ls_weighting_details 'calc w=1/[\s^2^(Fo^2^)+(0.0404P)^2^+0.2437P] where P=(Fo^2^+2Fc^2^)/3'
_refine_ls_weighting_scheme calc
_refine_ls_wR_factor_gt 0.0927
_refine_ls_wR_factor_ref 0.1002
_reflns_number_gt 2717
_reflns_number_total 3253
_reflns_threshold_expression I>2\s(I)
_cod_data_source_file bt2839.cif
_cod_data_source_block I
_cod_depositor_comments
;
The following automatic conversions were performed:
'_symmetry_cell_setting' value 'Triclinic' changed to 'triclinic'
according to '/home/saulius/struct/CIF-dictionaries/cif_core.dic'
dictionary named 'cif_core.dic' version 2.4.1 from
2010-06-29.

'_exptl_absorpt_correction_type' value 'Multi-scan' changed
to 'multi-scan' according to
'/home/saulius/struct/CIF-dictionaries/cif_core.dic' dictionary named
'cif_core.dic' version 2.4.1 from 2010-06-29.

Automatic conversion script
Id: cif_fix_enum 1527 2010-12-29 10:47:43Z saulius 

The following automatic conversions were performed:

'_symmetry_cell_setting' value 'Triclinic' changed to 'triclinic'
according to /home/saulius/struct/CIF-dictionaries/cif_core.dic
dictionary named 'cif_core.dic' version 2.4.1 from
2010-06-29.

'_exptl_absorpt_correction_type' value 'Multi-scan'
changed to 'multi-scan' according to
/home/saulius/struct/CIF-dictionaries/cif_core.dic dictionary named
'cif_core.dic' version 2.4.1 from 2010-06-29.

Automatic conversion script
Id: cif_fix_values 1715 2011-07-08 13:25:40Z adriana 
;
_cod_database_code 2220996
_cod_database_fobs_code 2220996

loop_
_symmetry_equiv_pos_as_xyz
'x, y, z'
'-x, -y, -z'

loop_
_atom_site_type_symbol
_atom_site_label
_atom_site_fract_x
_atom_site_fract_y
_atom_site_fract_z
_atom_site_U_iso_or_equiv
_atom_site_adp_type
_atom_site_calc_flag
_atom_site_refinement_flags
_atom_site_occupancy
_atom_site_disorder_assembly
_atom_site_disorder_group
O O1 0.13478(16) 0.2464(2) 1.01403(7) 0.0659(4) Uani d . 1 . .
O O1' 0.76317(17) 0.33368(14) 0.47980(6) 0.0543(3) Uani d . 1 . .
N N1 0.7573(2) 0.2397(2) 1.00692(9) 0.0619(4) Uani d . 1 . .
H H1 0.8678 0.2314 1.0183 0.074 Uiso calc R 1 . .
N N1' 0.77718(19) -0.28849(17) 0.48288(7) 0.0479(3) Uani d . 1 . .
H H1' 0.7932 -0.4024 0.4709 0.057 Uiso calc R 1 . .
C C2 0.6023(2) 0.2202(2) 1.05570(11) 0.0567(4) Uani d . 1 . .
H H2 0.5977 0.1956 1.1071 0.068 Uiso calc R 1 . .
C C2' 0.8188(2) -0.1468(2) 0.43593(9) 0.0441(4) Uani d . 1 . .
H H2' 0.8689 -0.1567 0.3853 0.053 Uiso calc R 1 . .
C C3 0.4501(2) 0.2418(2) 1.01850(9) 0.0475(4) Uani d . 1 . .
C C3' 0.7768(2) 0.01550(19) 0.47349(8) 0.0385(3) Uani d . 1 . .
C C4 0.5195(2) 0.2786(2) 0.94094(9) 0.0478(4) Uani d . 1 . .
C C4' 0.7012(2) -0.03211(19) 0.54959(8) 0.0389(3) Uani d . 1 . .
C C5' 0.6267(2) 0.0675(2) 0.61400(9) 0.0479(4) Uani d . 1 . .
H H5' 0.6214 0.1956 0.6133 0.058 Uiso calc R 1 . .
C C5 0.4391(2) 0.3141(2) 0.87583(10) 0.0565(4) Uani d . 1 . .
H H5 0.3107 0.3175 0.8777 0.068 Uiso calc R 1 . .
C C6' 0.5613(3) -0.0269(2) 0.67853(9) 0.0569(4) Uani d . 1 . .
H H6' 0.5098 0.0389 0.7216 0.068 Uiso calc R 1 . .
C C6 0.5521(3) 0.3437(3) 0.80899(11) 0.0678(5) Uani d . 1 . .
H H6 0.4991 0.3687 0.7653 0.081 Uiso calc R 1 . .
C C7' 0.5702(3) -0.2187(2) 0.68090(10) 0.0583(4) Uani d . 1 . .
H H7' 0.5269 -0.2792 0.7257 0.070 Uiso calc R 1 . .
C C7 0.7456(3) 0.3370(3) 0.80531(13) 0.0742(6) Uani d . 1 . .
H H7 0.8195 0.3559 0.7591 0.089 Uiso calc R 1 . .
C C8' 0.6417(2) -0.3200(2) 0.61849(10) 0.0527(4) Uani d . 1 . .
H H8' 0.6475 -0.4483 0.6199 0.063 Uiso calc R 1 . .
C C8 0.8287(3) 0.3032(3) 0.86844(13) 0.0684(5) Uani d . 1 . .
H H8 0.9574 0.2993 0.8660 0.082 Uiso calc R 1 . .
C C9 0.7140(2) 0.2751(2) 0.93550(11) 0.0540(4) Uani d . 1 . .
C C9' 0.7049(2) -0.2241(2) 0.55332(8) 0.0419(3) Uani d . 1 . .
C C10 0.2612(2) 0.2273(2) 1.05110(9) 0.0482(4) Uani d . 1 . .
C C10' 0.8024(2) 0.19645(19) 0.44251(8) 0.0396(3) Uani d . 1 . .
C C11' 0.8851(2) 0.2118(2) 0.35992(8) 0.0455(4) Uani d . 1 . .
H H11A 1.0210 0.1451 0.3524 0.055 Uiso calc R 1 . .
H H11B 0.8214 0.1505 0.3322 0.055 Uiso calc R 1 . .
C C11 0.2210(2) 0.1842(3) 1.13506(9) 0.0562(4) Uani d . 1 . .
H H11C 0.3072 0.0628 1.1480 0.067 Uiso calc R 1 . .
H H11D 0.2474 0.2809 1.1602 0.067 Uiso calc R 1 . .
C C12 0.0245(3) 0.1779(3) 1.16141(9) 0.0605(5) Uani d . 1 . .
C C12' 0.8620(2) 0.4067(2) 0.33086(9) 0.0513(4) Uani d . 1 . .
N N13 -0.1297(3) 0.1725(3) 1.18193(9) 0.0878(6) Uani d . 1 . .
N N13' 0.8429(3) 0.5597(2) 0.30820(9) 0.0806(5) Uani d . 1 . .

loop_
_atom_site_aniso_label
_atom_site_aniso_U_11
_atom_site_aniso_U_22
_atom_site_aniso_U_33
_atom_site_aniso_U_12
_atom_site_aniso_U_13
_atom_site_aniso_U_23
O1 0.0436(6) 0.1027(10) 0.0585(7) -0.0291(6) -0.0166(6) 0.0039(7)
O1' 0.0829(8) 0.0340(6) 0.0491(6) -0.0248(5) -0.0035(6) -0.0054(5)
N1 0.0409(8) 0.0647(9) 0.0868(11) -0.0155(7) -0.0217(8) -0.0100(8)
N1' 0.0611(8) 0.0298(6) 0.0566(8) -0.0163(6) -0.0112(6) -0.0059(6)
C2 0.0469(9) 0.0597(10) 0.0689(11) -0.0150(8) -0.0187(8) -0.0087(8)
C2' 0.0521(9) 0.0379(8) 0.0453(8) -0.0158(6) -0.0082(7) -0.0056(6)
C3 0.0412(8) 0.0451(9) 0.0602(10) -0.0126(7) -0.0144(7) -0.0072(7)
C3' 0.0432(8) 0.0323(7) 0.0435(8) -0.0136(6) -0.0109(6) -0.0027(6)
C4 0.0420(8) 0.0367(8) 0.0674(11) -0.0124(6) -0.0128(7) -0.0038(7)
C4' 0.0409(8) 0.0333(7) 0.0461(8) -0.0130(6) -0.0123(6) -0.0011(6)
C5' 0.0566(9) 0.0388(8) 0.0501(9) -0.0144(7) -0.0095(7) -0.0043(7)
C5 0.0509(9) 0.0527(10) 0.0689(11) -0.0184(8) -0.0160(8) 0.0048(8)
C6' 0.0671(11) 0.0573(10) 0.0458(9) -0.0172(8) -0.0067(8) -0.0043(8)
C6 0.0761(13) 0.0590(11) 0.0706(13) -0.0260(9) -0.0147(10) 0.0103(9)
C7' 0.0656(11) 0.0587(11) 0.0514(10) -0.0237(8) -0.0092(8) 0.0103(8)
C7 0.0741(13) 0.0641(12) 0.0810(14) -0.0287(10) 0.0052(11) 0.0041(10)
C8' 0.0611(10) 0.0385(8) 0.0623(11) -0.0213(7) -0.0151(8) 0.0093(7)
C8 0.0486(10) 0.0584(11) 0.0983(16) -0.0215(8) -0.0032(10) -0.0021(10)
C9 0.0424(9) 0.0429(9) 0.0794(12) -0.0144(7) -0.0114(8) -0.0055(8)
C9' 0.0443(8) 0.0348(7) 0.0498(9) -0.0136(6) -0.0119(7) -0.0016(6)
C10 0.0438(8) 0.0472(9) 0.0576(10) -0.0131(7) -0.0148(7) -0.0065(7)
C10' 0.0432(8) 0.0347(7) 0.0446(8) -0.0140(6) -0.0106(6) -0.0026(6)
C11' 0.0512(9) 0.0421(8) 0.0451(9) -0.0155(7) -0.0081(7) -0.0026(7)
C11 0.0554(10) 0.0621(10) 0.0551(10) -0.0163(8) -0.0154(8) -0.0085(8)
C12 0.0591(12) 0.0765(12) 0.0430(9) -0.0117(9) -0.0078(8) -0.0100(8)
C12' 0.0641(10) 0.0487(10) 0.0432(9) -0.0227(8) -0.0044(8) 0.0001(7)
N13 0.0640(11) 0.1429(18) 0.0513(10) -0.0231(11) -0.0009(8) -0.0111(10)
N13' 0.1215(15) 0.0564(10) 0.0620(10) -0.0331(10) -0.0029(10) 0.0065(8)

loop_
_atom_type_symbol
_atom_type_description
_atom_type_scat_dispersion_real
_atom_type_scat_dispersion_imag
_atom_type_scat_source
C C 0.0033 0.0016 'International Tables Vol C Tables 4.2.6.8 and 6.1.1.4'
H H 0.0000 0.0000 'International Tables Vol C Tables 4.2.6.8 and 6.1.1.4'
N N 0.0061 0.0033 'International Tables Vol C Tables 4.2.6.8 and 6.1.1.4'
O O 0.0106 0.0060 'International Tables Vol C Tables 4.2.6.8 and 6.1.1.4'

loop_
_geom_angle_atom_site_label_1
_geom_angle_atom_site_label_2
_geom_angle_atom_site_label_3
_geom_angle_site_symmetry_1
_geom_angle_site_symmetry_3
_geom_angle
_geom_angle_publ_flag
C2 N1 C9 . . 109.94(14) ?
C2 N1 H1 . . 125.0 ?
C9 N1 H1 . . 125.0 ?
C2' N1' C9' . . 109.56(12) ?
C2' N1' H1' . . 125.2 ?
C9' N1' H1' . . 125.2 ?
N1 C2 C3 . . 109.81(16) ?
N1 C2 H2 . . 125.1 ?
C3 C2 H2 . . 125.1 ?
N1' C2' C3' . . 110.07(14) ?
N1' C2' H2' . . 125.0 ?
C3' C2' H2' . . 125.0 ?
C2 C3 C10 . . 126.55(16) ?
C2 C3 C4 . . 106.56(14) ?
C10 C3 C4 . . 126.89(14) ?
C2' C3' C10' . . 126.66(14) ?
C2' C3' C4' . . 106.34(12) ?
C10' C3' C4' . . 126.99(13) ?
C5 C4 C9 . . 118.60(16) ?
C5 C4 C3 . . 134.95(15) ?
C9 C4 C3 . . 106.45(14) ?
C5' C4' C9' . . 118.54(13) ?
C5' C4' C3' . . 135.07(13) ?
C9' C4' C3' . . 106.36(12) ?
C6' C5' C4' . . 118.70(14) ?
C6' C5' H5' . . 120.6 ?
C4' C5' H5' . . 120.6 ?
C6 C5 C4 . . 118.94(17) ?
C6 C5 H5 . . 120.5 ?
C4 C5 H5 . . 120.5 ?
C5' C6' C7' . . 121.46(16) ?
C5' C6' H6' . . 119.3 ?
C7' C6' H6' . . 119.3 ?
C5 C6 C7 . . 121.09(19) ?
C5 C6 H6 . . 119.5 ?
C7 C6 H6 . . 119.5 ?
C8' C7' C6' . . 121.15(16) ?
C8' C7' H7' . . 119.4 ?
C6' C7' H7' . . 119.4 ?
C8 C7 C6 . . 121.35(19) ?
C8 C7 H7 . . 119.3 ?
C6 C7 H7 . . 119.3 ?
C7' C8' C9' . . 117.34(15) ?
C7' C8' H8' . . 121.3 ?
C9' C8' H8' . . 121.3 ?
C7 C8 C9 . . 117.29(18) ?
C7 C8 H8 . . 121.4 ?
C9 C8 H8 . . 121.4 ?
C8 C9 N1 . . 130.03(16) ?
C8 C9 C4 . . 122.72(17) ?
N1 C9 C4 . . 107.25(15) ?
N1' C9' C8' . . 129.55(14) ?
N1' C9' C4' . . 107.66(13) ?
C8' C9' C4' . . 122.78(14) ?
O1 C10 C3 . . 122.51(15) ?
O1 C10 C11 . . 119.87(15) ?
C3 C10 C11 . . 117.61(13) ?
O1' C10' C3' . . 122.74(13) ?
O1' C10' C11' . . 120.06(13) ?
C3' C10' C11' . . 117.20(12) ?
C12' C11' C10' . . 112.33(13) ?
C12' C11' H11A . . 109.1 ?
C10' C11' H11A . . 109.1 ?
C12' C11' H11B . . 109.1 ?
C10' C11' H11B . . 109.1 ?
H11A C11' H11B . . 107.9 ?
C12 C11 C10 . . 112.34(14) ?
C12 C11 H11C . . 109.1 ?
C10 C11 H11C . . 109.1 ?
C12 C11 H11D . . 109.1 ?
C10 C11 H11D . . 109.1 ?
H11C C11 H11D . . 107.9 ?
N13 C12 C11 . . 179.8(2) ?
N13' C12' C11' . . 179.6(2) ?

loop_
_geom_bond_atom_site_label_1
_geom_bond_atom_site_label_2
_geom_bond_site_symmetry_2
_geom_bond_distance
_geom_bond_publ_flag
O1 C10 . 1.2190(18) ?
O1' C10' . 1.2173(17) ?
N1 C2 . 1.335(2) ?
N1 C9 . 1.379(2) ?
N1 H1 . 0.8600 ?
N1' C2' . 1.3372(19) ?
N1' C9' . 1.3755(19) ?
N1' H1' . 0.8600 ?
C2 C3 . 1.379(2) ?
C2 H2 . 0.9300 ?
C2' C3' . 1.373(2) ?
C2' H2' . 0.9300 ?
C3 C10 . 1.429(2) ?
C3 C4 . 1.431(2) ?
C3' C10' . 1.4331(19) ?
C3' C4' . 1.436(2) ?
C4 C5 . 1.393(2) ?
C4 C9 . 1.406(2) ?
C4' C5' . 1.393(2) ?
C4' C9' . 1.3987(19) ?
C5' C6' . 1.372(2) ?
C5' H5' . 0.9300 ?
C5 C6 . 1.369(3) ?
C5 H5 . 0.9300 ?
C6' C7' . 1.389(2) ?
C6' H6' . 0.9300 ?
C6 C7 . 1.396(3) ?
C6 H6 . 0.9300 ?
C7' C8' . 1.367(2) ?
C7' H7' . 0.9300 ?
C7 C8 . 1.371(3) ?
C7 H7 . 0.9300 ?
C8' C9' . 1.381(2) ?
C8' H8' . 0.9300 ?
C8 C9 . 1.376(3) ?
C8 H8 . 0.9300 ?
C10 C11 . 1.517(2) ?
C10' C11' . 1.516(2) ?
C11' C12' . 1.445(2) ?
C11' H11A . 0.9700 ?
C11' H11B . 0.9700 ?
C11 C12 . 1.443(3) ?
C11 H11C . 0.9700 ?
C11 H11D . 0.9700 ?
C12 N13 . 1.133(2) ?
C12' N13' . 1.132(2) ?

loop_
_geom_hbond_atom_site_label_D
_geom_hbond_atom_site_label_H
_geom_hbond_atom_site_label_A
_geom_hbond_site_symmetry_A
_geom_hbond_distance_DH
_geom_hbond_distance_HA
_geom_hbond_distance_DA
_geom_hbond_angle_DHA
N1 H1 O1 1_655 0.86 1.98 2.8146(18) 163.0
C2 H2 N13 1_655 0.93 2.59 3.236(2) 126.9
N1' H1' O1' 1_545 0.86 2.00 2.8166(15) 158.3

loop_
_geom_torsion_atom_site_label_1
_geom_torsion_atom_site_label_2
_geom_torsion_atom_site_label_3
_geom_torsion_atom_site_label_4
_geom_torsion_site_symmetry_1
_geom_torsion_site_symmetry_2
_geom_torsion_site_symmetry_3
_geom_torsion_site_symmetry_4
_geom_torsion
_geom_torsion_publ_flag
C9 N1 C2 C3 . . . . 0.0(2) ?
C9' N1' C2' C3' . . . . 0.34(17) ?
N1 C2 C3 C10 . . . . 178.76(15) ?
N1 C2 C3 C4 . . . . -0.41(19) ?
N1' C2' C3' C10' . . . . 179.69(14) ?
N1' C2' C3' C4' . . . . -0.69(17) ?
C2 C3 C4 C5 . . . . -179.36(17) ?
C10 C3 C4 C5 . . . . 1.5(3) ?
C2 C3 C4 C9 . . . . 0.61(17) ?
C10 C3 C4 C9 . . . . -178.56(15) ?
C2' C3' C4' C5' . . . . -177.20(16) ?
C10' C3' C4' C5' . . . . 2.4(3) ?
C2' C3' C4' C9' . . . . 0.78(16) ?
C10' C3' C4' C9' . . . . -179.60(14) ?
C9' C4' C5' C6' . . . . 0.4(2) ?
C3' C4' C5' C6' . . . . 178.23(16) ?
C9 C4 C5 C6 . . . . 0.2(2) ?
C3 C4 C5 C6 . . . . -179.88(17) ?
C4' C5' C6' C7' . . . . 0.8(3) ?
C4 C5 C6 C7 . . . . 0.6(3) ?
C5' C6' C7' C8' . . . . -1.2(3) ?
C5 C6 C7 C8 . . . . -0.9(3) ?
C6' C7' C8' C9' . . . . 0.2(3) ?
C6 C7 C8 C9 . . . . 0.3(3) ?
C7 C8 C9 N1 . . . . -179.67(17) ?
C7 C8 C9 C4 . . . . 0.5(3) ?
C2 N1 C9 C8 . . . . -179.50(18) ?
C2 N1 C9 C4 . . . . 0.35(18) ?
C5 C4 C9 C8 . . . . -0.7(2) ?
C3 C4 C9 C8 . . . . 179.28(15) ?
C5 C4 C9 N1 . . . . 179.39(14) ?
C3 C4 C9 N1 . . . . -0.59(17) ?
C2' N1' C9' C8' . . . . 179.31(16) ?
C2' N1' C9' C4' . . . . 0.18(17) ?
C7' C8' C9' N1' . . . . -177.93(15) ?
C7' C8' C9' C4' . . . . 1.1(2) ?
C5' C4' C9' N1' . . . . 177.78(13) ?
C3' C4' C9' N1' . . . . -0.59(16) ?
C5' C4' C9' C8' . . . . -1.4(2) ?
C3' C4' C9' C8' . . . . -179.80(14) ?
C2 C3 C10 O1 . . . . -179.17(16) ?
C4 C3 C10 O1 . . . . -0.2(3) ?
C2 C3 C10 C11 . . . . 0.1(2) ?
C4 C3 C10 C11 . . . . 179.09(15) ?
C2' C3' C10' O1' . . . . -179.31(15) ?
C4' C3' C10' O1' . . . . 1.1(2) ?
C2' C3' C10' C11' . . . . -0.3(2) ?
C4' C3' C10' C11' . . . . -179.83(13) ?
O1' C10' C11' C12' . . . . -14.8(2) ?
C3' C10' C11' C12' . . . . 166.12(13) ?
O1 C10 C11 C12 . . . . -2.2(2) ?
C3 C10 C11 C12 . . . . 178.56(15) ?
C10 C11 C12 N13 . . . . 5E1(9) ?
C10' C11' C12' N13' . . . . -6E1(3) ?
